data_7250691
loop_
_publ_author_name
'Song, Meng-ran'
'Wu, Qun-yan'
'Jin, Wei'
'Huang, Zhi-wei'
'Hu, Kong-qiu'
'Yuan, Li-yong'
'Wen, Wei'
'Shi, Wei-qun'
'Mei, Lei'

_publ_section_title
;
 Tuning N-donor coordination and assembly structures in uranyl compounds
 of carboxylate ligands with divergent vinyl pyridine groups
;
_journal_issue 33
_journal_name_full CrystEngComm
_journal_page_first 5603
_journal_page_last 5612
_journal_paper_doi 10.1039/D5CE00556F
_journal_volume 27
_journal_year 2025
_chemical_formula_moiety 'C46 H34 N2 O22 U4'
_chemical_formula_sum 'C46 H34 N2 O22 U4'
_chemical_formula_weight 1918.87
_space_group_crystal_system triclinic
_space_group_IT_number 2
_space_group_name_Hall '-P 1'
_space_group_name_H-M_alt 'P -1'
_atom_sites_solution_hydrogens geom
_atom_sites_solution_primary dual
_atom_sites_solution_secondary difmap
_audit_creation_date 2025-04-03
_audit_creation_method
;
Olex2 1.5
(compiled 2025.03.04 svn.red2d20d0 for OlexSys, GUI svn.r7188)
;
_audit_update_record
;
2025-07-07 deposited with the CCDC.	2025-07-15 downloaded from the CCDC.
;
_cell_angle_alpha 100.371(4)
_cell_angle_beta 96.142(4)
_cell_angle_gamma 95.899(4)
_cell_formula_units_Z 2
_cell_length_a 12.9936(13)
_cell_length_b 14.0664(17)
_cell_length_c 14.0763(16)
_cell_measurement_reflns_used 9812
_cell_measurement_temperature 170(2)
_cell_measurement_theta_max 27.534
_cell_measurement_theta_min 2.995
_cell_volume 2496.5(5)
_computing_cell_refinement 'SAINT V8.40B (Bruker, 2016)'
_computing_data_collection 'Bruker D8 Venture diffractometer'
_computing_data_reduction 'SAINT V8.40B (Bruker, 2016)'
_computing_molecular_graphics 'Olex2 1.5 (Dolomanov et al., 2009)'
_computing_publication_material 'Olex2 1.5 (Dolomanov et al., 2009)'
_computing_structure_refinement 'SHELXL 2019/3 (Sheldrick, 2015)'
_computing_structure_solution 'SHELXT 2018/2 (Sheldrick, 2018)'
_diffrn_ambient_temperature 170(2)
_diffrn_detector 'Bruker PHOTON-II area detector'
_diffrn_detector_area_resol_mean 7.4
_diffrn_detector_type 'CMOS-PHOTONII area detector'
_diffrn_measured_fraction_theta_full 0.997
_diffrn_measured_fraction_theta_max 0.995
_diffrn_measurement_device 'three-circle diffractometer'
_diffrn_measurement_device_type 'Bruker PHOTON-II area detector'
_diffrn_measurement_method 'phi and omega scans'
_diffrn_radiation_monochromator graphite
_diffrn_radiation_probe x-ray
_diffrn_radiation_type MoK\a
_diffrn_radiation_wavelength 0.71073
_diffrn_reflns_av_R_equivalents 0.0478
_diffrn_reflns_av_unetI/netI 0.0294
_diffrn_reflns_Laue_measured_fraction_full 0.997
_diffrn_reflns_Laue_measured_fraction_max 0.995
_diffrn_reflns_limit_h_max 16
_diffrn_reflns_limit_h_min -16
_diffrn_reflns_limit_k_max 18
_diffrn_reflns_limit_k_min -18
_diffrn_reflns_limit_l_max 18
_diffrn_reflns_limit_l_min -18
_diffrn_reflns_number 84209
_diffrn_reflns_point_group_measured_fraction_full 0.997
_diffrn_reflns_point_group_measured_fraction_max 0.995
_diffrn_reflns_theta_full 25.242
_diffrn_reflns_theta_max 27.553
_diffrn_reflns_theta_min 2.967
_diffrn_source 'sealed X-ray tube'
_diffrn_source_current 30.0
_diffrn_source_power 1.5
_diffrn_source_target Mo
_diffrn_source_voltage 50.0
_diffrn_standards_number 0
_exptl_absorpt_coefficient_mu 13.018
_exptl_absorpt_correction_T_max 0.7456
_exptl_absorpt_correction_T_min 0.5585
_exptl_absorpt_correction_type multi-scan
_exptl_absorpt_process_details
;
SADABS-2016/2 (Bruker,2016/2) was used for absorption correction.
wR2(int) was 0.0988 before and 0.0671 after correction.
The Ratio of minimum to maximum transmission is 0.7491.
The \l/2 correction factor is Not present.
;
_exptl_crystal_colour 'clear light colourless'
_exptl_crystal_colour_lustre clear
_exptl_crystal_colour_modifier light
_exptl_crystal_colour_primary colourless
_exptl_crystal_density_diffrn 2.553
_exptl_crystal_density_method 'not measured'
_exptl_crystal_description block
_exptl_crystal_F_000 1736
_exptl_crystal_size_max 0.13
_exptl_crystal_size_mid 0.12
_exptl_crystal_size_min 0.1
_refine_diff_density_max 1.258
_refine_diff_density_min -1.238
_refine_diff_density_rms 0.116
_refine_ls_extinction_method none
_refine_ls_goodness_of_fit_ref 1.051
_refine_ls_hydrogen_treatment constr
_refine_ls_matrix_type full
_refine_ls_number_parameters 807
_refine_ls_number_reflns 11491
_refine_ls_number_restraints 483
_refine_ls_restrained_S_all 1.032
_refine_ls_R_factor_all 0.0209
_refine_ls_R_factor_gt 0.0199
_refine_ls_shift/su_max 0.002
_refine_ls_shift/su_mean 0.000
_refine_ls_structure_factor_coef Fsqd
_refine_ls_weighting_details 'w=1/[\s^2^(Fo^2^)+6.1676P] where P=(Fo^2^+2Fc^2^)/3'
_refine_ls_weighting_scheme calc
_refine_ls_wR_factor_gt 0.0441
_refine_ls_wR_factor_ref 0.0445
_reflns_Friedel_coverage 0.000
_reflns_number_gt 11137
_reflns_number_total 11491
_reflns_threshold_expression 'I > 2\s(I)'
_cod_data_source_file d5ce00556f2.cif
_cod_data_source_block 6
_cod_depositor_comments
;
The following automatic conversions were performed:

data item '_diffrn_radiation_probe' value 'X-ray' was changed to
'x-ray' in accordance with the
/home/data/users/saulius/crontab/automatic-downloads/rss-feeds/RSC/lib/dictionaries/cif_core.dic
dictionary named 'cif_core.dic' version 2.4.2 last updated on
2011-04-26.

Automatic conversion script
Id: cif_fix_values 8170 2020-07-09 18:12:32Z antanas 

 Adding full bibliography for 7250686--7250691.cif.
;
_cod_database_code 7250691
_shelx_shelxl_version_number 2019/3
_shelx_space_group_comment
;
The symmetry employed for this shelxl refinement is uniquely defined
by the following loop, which should always be used as a source of
symmetry information in preference to the above space-group names.
They are only intended as comments.
;
_shelx_estimated_absorpt_t_max 0.356
_shelx_estimated_absorpt_t_min 0.282
_olex2_refinement_description
;
1. Twinned data refinement
 Scales: 0.73094
 0.26906
2. Uiso/Uaniso restraints and constraints
C1 \\sim N1A \\sim C2 \\sim C3 \\sim C4 \\sim C5 \\sim C6 \\sim C7 \\sim C8
\\sim C9 \\sim C10 \\sim C11 \\sim C12 \\sim C13 \\sim C14 \\sim C15 \\sim N1A
\\sim C2A \\sim C3A \\sim C4A \\sim C5A \\sim C6A \\sim C7A \\sim C8A \\sim C9A
\\sim C10A \\sim C11A \\sim C12A \\sim C13A \\sim C14A \\sim C15A: within 2A
with sigma of 0.01 and sigma for terminal atoms of 0.02 within 2A
3. Same fragment restrains
{C1, N1A, C2A, C3A, C4A, C5A, C6A, C7A, C8A, C9A, C10A, C11A, C12A, C13A, C14A,
C15A} sigma for 1-2: 0.01, 1-3: 0.01
as in
{C1, N1, C2, C3, C4, C5, C6, C7, C8, C9, C10, C11, C12, C13, C14, C15}
4. Others
 Sof(N1A)=Sof(C2A)=Sof(C3A)=Sof(H3A)=Sof(C4A)=Sof(H4A)=Sof(C5A)=Sof(C6A)=
 Sof(H6A)=Sof(C7A)=Sof(H7A)=Sof(C8A)=Sof(H8A)=Sof(C9A)=Sof(H9A)=Sof(C10A)=
 Sof(C11A)=Sof(H11A)=Sof(C12A)=Sof(H12A)=Sof(C13A)=Sof(H13A)=Sof(C14A)=
 Sof(H14A)=Sof(C15A)=Sof(H15D)=Sof(H15E)=Sof(H15F)=1-FVAR(1)
 Sof(N1)=Sof(C2)=Sof(C3)=Sof(H3)=Sof(C4)=Sof(H4)=Sof(C5)=Sof(C6)=Sof(H6)=
 Sof(C7)=Sof(H7)=Sof(C8)=Sof(H8)=Sof(C9)=Sof(H9)=Sof(C10)=Sof(C11)=Sof(H11)=
 Sof(C12)=Sof(H12)=Sof(C13)=Sof(H13)=Sof(C14)=Sof(H14)=Sof(C15)=Sof(H15A)=
 Sof(H15B)=Sof(H15C)=FVAR(1)
5.a Aromatic/amide H refined with riding coordinates:
 C3(H3), C4(H4), C6(H6), C7(H7), C8(H8), C9(H9), C11(H11), C12(H12), C13(H13),
 C14(H14), C18(H18), C19(H19), C21(H21), C22(H22), C26(H26), C27(H27), C29(H29),
  C30(H30), C34(H34), C35(H35), C37(H37), C38(H38), C39(H39), C40(H40),
 C42(H42), C43(H43), C44(H44), C45(H45), C3A(H3A), C4A(H4A), C6A(H6A), C7A(H7A),
  C8A(H8A), C9A(H9A), C11A(H11A), C12A(H12A), C13A(H13A), C14A(H14A)
5.b Idealised Me refined as rotating group:
 C15(H15A,H15B,H15C), C46(H46A,H46B,H46C), C15A(H15D,H15E,H15F)
;
_olex2_submission_special_instructions 'No special instructions were received'

loop_
_space_group_symop_operation_xyz
'x, y, z'
'-x, -y, -z'

loop_
_atom_site_label
_atom_site_type_symbol
_atom_site_fract_x
_atom_site_fract_y
_atom_site_fract_z
_atom_site_U_iso_or_equiv
_atom_site_adp_type
_atom_site_occupancy
_atom_site_site_symmetry_order
_atom_site_calc_flag
_atom_site_refinement_flags_posn
_atom_site_refinement_flags_adp
_atom_site_refinement_flags_occupancy
_atom_site_disorder_assembly
_atom_site_disorder_group
U1 U 0.29219(2) 0.18337(2) 0.44702(2) 0.01834(4) Uani 1 1 d . . . . .
U2 U 0.25612(2) 0.29180(2) 0.71032(2) 0.01642(4) Uani 1 1 d . . . . .
U3 U 0.24691(2) 0.46752(2) 0.55405(2) 0.01574(4) Uani 1 1 d . . . . .
U4 U 0.18670(2) 0.56989(2) 0.81267(2) 0.01814(4) Uani 1 1 d . . . . .
O1 O 0.3704(3) 0.0345(3) 0.3875(3) 0.0315(9) Uani 1 1 d . . . . .
O2 O 0.3079(4) 0.1120(3) 0.2757(3) 0.0353(10) Uani 1 1 d . . . . .
O3 O 0.1737(3) 0.1089(3) 0.4450(3) 0.0276(8) Uani 1 1 d . . . . .
O4 O 0.4136(3) 0.2526(3) 0.4481(3) 0.0301(8) Uani 1 1 d . . . . .
O5 O 0.2492(3) 0.3072(2) 0.5533(2) 0.0195(7) Uani 1 1 d . . . . .
O6 O 0.1224(3) 0.2383(3) 0.6843(3) 0.0294(8) Uani 1 1 d . . . . .
O7 O 0.3913(3) 0.3359(3) 0.7433(3) 0.0255(8) Uani 1 1 d . . . . .
O8 O 0.2238(3) 0.4442(2) 0.7049(2) 0.0194(7) Uani 1 1 d . . . . .
O9 O 0.1097(3) 0.4693(3) 0.5324(3) 0.0253(8) Uani 1 1 d . . . . .
O10 O 0.3856(3) 0.4776(3) 0.5675(3) 0.0247(8) Uani 1 1 d . . . . .
O11 O 0.0656(3) 0.5707(3) 0.7431(3) 0.0262(8) Uani 1 1 d . . . . .
O12 O 0.3081(3) 0.5730(3) 0.8853(3) 0.0311(9) Uani 1 1 d . . . . .
O13 O 0.2298(4) 0.3296(3) 0.8736(3) 0.0359(10) Uani 1 1 d . . . . .
O14 O 0.1189(3) 0.4413(3) 0.8842(2) 0.0258(8) Uani 1 1 d . . . . .
O15 O 0.2016(3) 0.2684(3) 1.3422(2) 0.0280(8) Uani 1 1 d . . . . .
O16 O 0.2328(3) 0.4303(3) 1.3811(2) 0.0302(9) Uani 1 1 d . . . . .
O17 O 0.2765(3) 0.6366(2) 0.5279(2) 0.0246(8) Uani 1 1 d . . . . .
O18 O 0.2696(3) 0.6355(2) 0.6831(2) 0.0237(7) Uani 1 1 d . . . . .
O19 O 0.2951(3) 1.1387(3) 0.7551(3) 0.0291(8) Uani 1 1 d . . . . .
O20 O 0.3344(3) 1.1414(2) 0.6069(2) 0.0232(7) Uani 1 1 d . . . . .
O21 O 0.1819(4) 0.7466(3) 0.8774(3) 0.0383(10) Uani 1 1 d . . . . .
O22 O 0.1203(3) 0.6425(3) 0.9624(3) 0.0305(9) Uani 1 1 d . . . . .
N2 N -0.0661(3) 1.2661(3) 1.5284(3) 0.0271(9) Uani 1 1 d . . . . .
C1 C 0.3536(4) 0.0426(4) 0.2991(3) 0.0263(10) Uani 1 1 d D U . . .
N1 N 0.5725(11) -0.4924(7) -0.2752(6) 0.020(2) Uani 0.513(7) 1 d D . P A 1
C2 C 0.391(3) -0.033(2) 0.2245(17) 0.026(2) Uani 0.513(7) 1 d D U P A 1
C3 C 0.4192(16) -0.1171(14) 0.2489(13) 0.027(2) Uani 0.513(7) 1 d D U P A 1
H3 H 0.413486 -0.128963 0.312583 0.032 Uiso 0.513(7) 1 calc R U P A 1
C4 C 0.4560(16) -0.1852(11) 0.1816(9) 0.028(2) Uani 0.513(7) 1 d D U P A 1
H4 H 0.480485 -0.241096 0.200809 0.034 Uiso 0.513(7) 1 calc R U P A 1
C5 C 0.4574(13) -0.1727(9) 0.0860(7) 0.028(2) Uani 0.513(7) 1 d D U P A 1
C6 C 0.4266(11) -0.0888(10) 0.0599(10) 0.029(2) Uani 0.513(7) 1 d D U P A 1
H6 H 0.428005 -0.079721 -0.005279 0.035 Uiso 0.513(7) 1 calc R U P A 1
C7 C 0.3930(13) -0.0163(15) 0.1290(15) 0.029(2) Uani 0.513(7) 1 d D U P A 1
H7 H 0.372523 0.041690 0.111313 0.035 Uiso 0.513(7) 1 calc R U P A 1
C8 C 0.4940(9) -0.2487(8) 0.0152(6) 0.031(2) Uani 0.513(7) 1 d D U P A 1
H8 H 0.513776 -0.303751 0.039616 0.037 Uiso 0.513(7) 1 calc R U P A 1
C9 C 0.5027(9) -0.2500(8) -0.0779(7) 0.035(2) Uani 0.513(7) 1 d D U P A 1
H9 H 0.489378 -0.193965 -0.103840 0.042 Uiso 0.513(7) 1 calc R U P A 1
C10 C 0.5321(9) -0.3342(7) -0.1431(7) 0.032(2) Uani 0.513(7) 1 d D U P A 1
C11 C 0.5586(9) -0.4187(8) -0.1117(8) 0.032(2) Uani 0.513(7) 1 d D U P A 1
H11 H 0.563294 -0.422050 -0.044594 0.038 Uiso 0.513(7) 1 calc R U P A 1
C12 C 0.5779(10) -0.4968(8) -0.1787(8) 0.031(2) Uani 0.513(7) 1 d D U P A 1
H12 H 0.595162 -0.554298 -0.157652 0.037 Uiso 0.513(7) 1 calc R U P A 1
C13 C 0.5530(10) -0.4116(8) -0.3066(8) 0.027(2) Uani 0.513(7) 1 d D U P A 1
H13 H 0.553252 -0.408964 -0.373575 0.032 Uiso 0.513(7) 1 calc R U P A 1
C14 C 0.5324(9) -0.3313(8) -0.2420(7) 0.030(2) Uani 0.513(7) 1 d D U P A 1
H14 H 0.518433 -0.273877 -0.265003 0.037 Uiso 0.513(7) 1 calc R U P A 1
C15 C 0.590(3) -0.5779(17) -0.3479(15) 0.028(4) Uani 0.513(7) 1 d D U P A 1
H15A H 0.662384 -0.591590 -0.335234 0.042 Uiso 0.513(7) 1 calc R U P A 1
H15B H 0.577858 -0.563706 -0.413568 0.042 Uiso 0.513(7) 1 calc R U P A 1
H15C H 0.542281 -0.634766 -0.342978 0.042 Uiso 0.513(7) 1 calc R U P A 1
C16 C 0.1685(4) 0.3809(4) 0.9189(3) 0.0235(10) Uani 1 1 d . . . . .
C17 C 0.1634(4) 0.3685(4) 1.0209(3) 0.0200(10) Uani 1 1 d . . . . .
C18 C 0.1387(4) 0.4453(4) 1.0885(3) 0.0207(10) Uani 1 1 d . . . . .
H18 H 0.113229 0.500268 1.068062 0.025 Uiso 1 1 calc R U . . .
C19 C 0.1521(4) 0.4396(4) 1.1865(3) 0.0219(9) Uani 1 1 d . . . . .
H19 H 0.139980 0.492910 1.234155 0.026 Uiso 1 1 calc R U . . .
C20 C 0.1834(4) 0.3561(4) 1.2154(3) 0.0190(10) Uani 1 1 d . . . . .
C21 C 0.1999(4) 0.2764(4) 1.1463(3) 0.0226(10) Uani 1 1 d . . . . .
H21 H 0.216558 0.217935 1.165679 0.027 Uiso 1 1 calc R U . . .
C22 C 0.1917(4) 0.2840(4) 1.0489(3) 0.0243(10) Uani 1 1 d . . . . .
H22 H 0.205421 0.231411 1.001269 0.029 Uiso 1 1 calc R U . . .
C23 C 0.2072(4) 0.3515(4) 1.3203(3) 0.0225(10) Uani 1 1 d . . . . .
C24 C 0.2858(4) 0.6818(3) 0.6152(4) 0.0207(10) Uani 1 1 d . . . . .
C25 C 0.3141(4) 0.7891(3) 0.6368(4) 0.0190(9) Uani 1 1 d . . . . .
C26 C 0.3429(4) 0.8363(4) 0.5632(4) 0.0245(11) Uani 1 1 d . . . . .
H26 H 0.355582 0.799305 0.503094 0.029 Uiso 1 1 calc R U . . .
C27 C 0.3530(4) 0.9362(4) 0.5772(4) 0.0250(11) Uani 1 1 d . . . . .
H27 H 0.374006 0.968440 0.527291 0.030 Uiso 1 1 calc R U . . .
C28 C 0.3322(4) 0.9904(3) 0.6651(4) 0.0207(10) Uani 1 1 d . . . . .
C29 C 0.3099(4) 0.9430(4) 0.7408(4) 0.0241(11) Uani 1 1 d . . . . .
H29 H 0.300059 0.980012 0.801915 0.029 Uiso 1 1 calc R U . . .
C30 C 0.3021(4) 0.8432(4) 0.7277(4) 0.0239(10) Uani 1 1 d . . . . .
H30 H 0.288579 0.811218 0.779867 0.029 Uiso 1 1 calc R U . . .
C31 C 0.3214(4) 1.0959(3) 0.6776(4) 0.0211(10) Uani 1 1 d . . . . .
C32 C 0.1388(4) 0.7299(4) 0.9497(4) 0.0267(11) Uani 1 1 d . . . . .
C33 C 0.1075(4) 0.8107(4) 1.0207(4) 0.0261(11) Uani 1 1 d . . . . .
C34 C 0.0564(5) 0.7893(4) 1.0977(4) 0.0293(12) Uani 1 1 d . . . . .
H34 H 0.042694 0.723462 1.104935 0.035 Uiso 1 1 calc R U . . .
C35 C 0.0252(5) 0.8630(4) 1.1643(4) 0.0324(13) Uani 1 1 d . . . . .
H35 H -0.011095 0.847318 1.215601 0.039 Uiso 1 1 calc R U . . .
C36 C 0.0475(4) 0.9611(4) 1.1555(4) 0.0292(12) Uani 1 1 d . . . . .
C37 C 0.0979(5) 0.9810(4) 1.0783(4) 0.0366(14) Uani 1 1 d . . . . .
H37 H 0.112407 1.046557 1.070670 0.044 Uiso 1 1 calc R U . . .
C38 C 0.1277(5) 0.9064(4) 1.0114(4) 0.0370(14) Uani 1 1 d . . . . .
H38 H 0.162372 0.921760 0.959003 0.044 Uiso 1 1 calc R U . . .
C39 C 0.0191(5) 1.0413(4) 1.2262(4) 0.0320(13) Uani 1 1 d . . . . .
H39 H 0.043451 1.105462 1.219545 0.038 Uiso 1 1 calc R U . . .
C40 C -0.0373(4) 1.0334(4) 1.2987(4) 0.0282(11) Uani 1 1 d . . . . .
H40 H -0.069903 0.970567 1.301760 0.034 Uiso 1 1 calc R U . . .
C41 C -0.0521(4) 1.1156(4) 1.3741(4) 0.0250(10) Uani 1 1 d . . . . .
C42 C -0.0388(4) 1.2132(4) 1.3646(4) 0.0268(11) Uani 1 1 d . . . . .
H42 H -0.024773 1.229054 1.304124 0.032 Uiso 1 1 calc R U . . .
C43 C -0.0458(4) 1.2862(4) 1.4417(4) 0.0263(11) Uani 1 1 d . . . . .
H43 H -0.036140 1.352067 1.433884 0.032 Uiso 1 1 calc R U . . .
C44 C -0.0847(4) 1.1723(4) 1.5389(4) 0.0282(11) Uani 1 1 d . . . . .
H44 H -0.101872 1.158632 1.599364 0.034 Uiso 1 1 calc R U . . .
C45 C -0.0793(4) 1.0967(4) 1.4636(4) 0.0283(11) Uani 1 1 d . . . . .
H45 H -0.094000 1.031397 1.472057 0.034 Uiso 1 1 calc R U . . .
C46 C -0.0705(5) 1.3455(4) 1.6120(4) 0.0336(13) Uani 1 1 d . . . . .
H46A H -0.056697 1.408555 1.592525 0.050 Uiso 1 1 calc R U . . .
H46B H -0.017861 1.341055 1.665841 0.050 Uiso 1 1 calc R U . . .
H46C H -0.139954 1.339379 1.633173 0.050 Uiso 1 1 calc R U . . .
N1A N 0.5802(14) -0.5135(8) -0.2531(7) 0.034(3) Uani 0.487(7) 1 d D U P A 2
C2A C 0.385(3) -0.028(3) 0.2159(18) 0.026(3) Uani 0.487(7) 1 d D U P A 2
C3A C 0.3696(14) -0.0130(15) 0.1222(14) 0.027(2) Uani 0.487(7) 1 d D U P A 2
H3A H 0.336587 0.041166 0.108774 0.032 Uiso 0.487(7) 1 calc R U P A 2
C4A C 0.4011(12) -0.0765(11) 0.0467(11) 0.029(2) Uani 0.487(7) 1 d D U P A 2
H4A H 0.390705 -0.064553 -0.017771 0.034 Uiso 0.487(7) 1 calc R U P A 2
C5A C 0.4477(13) -0.1573(10) 0.0642(7) 0.027(2) Uani 0.487(7) 1 d D U P A 2
C6A C 0.4608(17) -0.1745(12) 0.1580(9) 0.029(3) Uani 0.487(7) 1 d D U P A 2
H6A H 0.488375 -0.231780 0.169977 0.035 Uiso 0.487(7) 1 calc R U P A 2
C7A C 0.4337(18) -0.1080(15) 0.2365(14) 0.029(3) Uani 0.487(7) 1 d D U P A 2
H7A H 0.447752 -0.117367 0.301601 0.035 Uiso 0.487(7) 1 calc R U P A 2
C8A C 0.4752(10) -0.2277(8) -0.0183(7) 0.033(2) Uani 0.487(7) 1 d D U P A 2
H8A H 0.450484 -0.218996 -0.081783 0.039 Uiso 0.487(7) 1 calc R U P A 2
C9A C 0.5305(9) -0.3014(8) -0.0133(7) 0.033(2) Uani 0.487(7) 1 d D U P A 2
H9A H 0.559971 -0.309124 0.049125 0.040 Uiso 0.487(7) 1 calc R U P A 2
C10A C 0.5487(9) -0.3718(8) -0.0986(7) 0.032(2) Uani 0.487(7) 1 d D U P A 2
C11A C 0.5329(9) -0.3564(8) -0.1947(8) 0.033(2) Uani 0.487(7) 1 d D U P A 2
H11A H 0.512034 -0.296687 -0.207440 0.040 Uiso 0.487(7) 1 calc R U P A 2
C12A C 0.5479(12) -0.4286(10) -0.2704(8) 0.035(2) Uani 0.487(7) 1 d D U P A 2
H12A H 0.535483 -0.418938 -0.335529 0.041 Uiso 0.487(7) 1 calc R U P A 2
C13A C 0.5974(11) -0.5299(9) -0.1628(9) 0.035(2) Uani 0.487(7) 1 d D U P A 2
H13A H 0.618612 -0.590227 -0.152305 0.042 Uiso 0.487(7) 1 calc R U P A 2
C14A C 0.5847(9) -0.4595(8) -0.0843(8) 0.033(2) Uani 0.487(7) 1 d D U P A 2
H14A H 0.600390 -0.470528 -0.020031 0.039 Uiso 0.487(7) 1 calc R U P A 2
C15A C 0.596(3) -0.5927(18) -0.3340(16) 0.035(6) Uani 0.487(7) 1 d D U P A 2
H15D H 0.549076 -0.589522 -0.392556 0.053 Uiso 0.487(7) 1 calc R U P A 2
H15E H 0.579747 -0.655957 -0.315399 0.053 Uiso 0.487(7) 1 calc R U P A 2
H15F H 0.668231 -0.584695 -0.347163 0.053 Uiso 0.487(7) 1 calc R U P A 2

loop_
_atom_site_aniso_label
_atom_site_aniso_U_11
_atom_site_aniso_U_22
_atom_site_aniso_U_33
_atom_site_aniso_U_23
_atom_site_aniso_U_13
_atom_site_aniso_U_12
U1 0.02867(9) 0.01401(8) 0.01276(8) 0.00099(6) 0.00400(6) 0.00603(7)
U2 0.02748(9) 0.01144(8) 0.01171(8) 0.00322(6) 0.00474(6) 0.00480(6)
U3 0.02538(9) 0.01106(8) 0.01127(8) 0.00230(6) 0.00309(6) 0.00356(6)
U4 0.02756(9) 0.01321(8) 0.01419(8) 0.00072(6) 0.00710(6) 0.00392(6)
O1 0.052(3) 0.028(2) 0.0176(18) 0.0038(15) 0.0078(16) 0.0174(18)
O2 0.061(3) 0.026(2) 0.0219(19) 0.0013(16) 0.0057(18) 0.0252(19)
O3 0.036(2) 0.0202(18) 0.0237(19) -0.0007(15) -0.0006(15) 0.0012(15)
O4 0.035(2) 0.028(2) 0.028(2) 0.0031(16) 0.0102(16) 0.0057(16)
O5 0.0374(19) 0.0100(15) 0.0120(15) 0.0019(11) 0.0044(13) 0.0067(13)
O6 0.034(2) 0.027(2) 0.029(2) 0.0111(16) 0.0048(16) 0.0009(16)
O7 0.032(2) 0.0201(18) 0.0247(19) 0.0049(15) 0.0002(15) 0.0050(15)
O8 0.0355(19) 0.0147(16) 0.0108(15) 0.0050(12) 0.0078(13) 0.0068(13)
O9 0.029(2) 0.0246(19) 0.0231(18) 0.0065(15) 0.0013(15) 0.0063(15)
O10 0.029(2) 0.0196(18) 0.0259(19) 0.0039(14) 0.0064(15) 0.0034(15)
O11 0.032(2) 0.029(2) 0.0202(17) 0.0057(15) 0.0055(15) 0.0101(16)
O12 0.035(2) 0.031(2) 0.0227(19) -0.0045(16) 0.0037(16) 0.0014(17)
O13 0.068(3) 0.034(2) 0.0136(17) 0.0092(16) 0.0174(18) 0.023(2)
O14 0.041(2) 0.0222(18) 0.0165(16) 0.0074(14) 0.0068(15) 0.0064(15)
O15 0.044(2) 0.026(2) 0.0172(17) 0.0090(14) 0.0048(15) 0.0126(16)
O16 0.048(2) 0.027(2) 0.0139(17) 0.0015(14) 0.0021(15) 0.0021(17)
O17 0.041(2) 0.0152(17) 0.0186(17) 0.0027(13) 0.0070(15) 0.0070(15)
O18 0.036(2) 0.0131(16) 0.0234(17) 0.0040(13) 0.0116(15) 0.0029(14)
O19 0.047(2) 0.0163(18) 0.0286(19) 0.0082(15) 0.0117(17) 0.0100(16)
O20 0.038(2) 0.0128(16) 0.0191(17) 0.0043(13) 0.0010(15) 0.0055(14)
O21 0.065(3) 0.021(2) 0.032(2) 0.0014(16) 0.031(2) 0.0048(19)
O22 0.049(3) 0.0177(18) 0.0273(19) 0.0039(15) 0.0168(17) 0.0062(17)
N2 0.027(2) 0.030(3) 0.023(2) -0.0031(18) 0.0032(17) 0.0093(18)
C1 0.036(3) 0.022(2) 0.021(2) -0.0023(19) 0.008(2) 0.007(2)
N1 0.024(5) 0.018(5) 0.016(4) 0.001(4) 0.002(4) 0.005(4)
C2 0.033(4) 0.024(4) 0.021(4) -0.003(4) 0.006(4) 0.010(3)
C3 0.034(5) 0.021(4) 0.026(4) 0.000(4) 0.008(4) 0.010(4)
C4 0.037(4) 0.024(4) 0.025(5) 0.002(4) 0.008(4) 0.010(4)
C5 0.031(4) 0.026(4) 0.026(4) -0.001(4) 0.003(4) 0.013(3)
C6 0.034(5) 0.032(4) 0.022(4) -0.001(4) 0.004(4) 0.018(4)
C7 0.034(5) 0.028(4) 0.026(4) 0.000(3) 0.002(4) 0.019(4)
C8 0.033(4) 0.029(4) 0.030(4) 0.000(4) 0.006(4) 0.011(3)
C9 0.034(4) 0.033(4) 0.033(4) -0.006(4) 0.005(3) 0.007(3)
C10 0.027(4) 0.035(4) 0.032(4) -0.005(4) 0.008(4) 0.002(3)
C11 0.028(4) 0.033(4) 0.033(4) 0.001(4) 0.009(3) 0.005(4)
C12 0.030(4) 0.029(5) 0.032(4) 0.002(4) 0.007(4) 0.003(4)
C13 0.020(4) 0.029(4) 0.028(5) -0.001(4) 0.006(4) -0.001(3)
C14 0.023(4) 0.031(4) 0.033(5) -0.004(4) 0.004(4) 0.000(3)
C15 0.036(7) 0.026(7) 0.025(6) 0.003(6) 0.009(6) 0.014(6)
C16 0.038(3) 0.020(2) 0.013(2) 0.0053(18) 0.006(2) -0.002(2)
C17 0.029(3) 0.022(2) 0.009(2) 0.0034(18) 0.0051(18) 0.0010(19)
C18 0.029(3) 0.018(2) 0.016(2) 0.0046(18) 0.0040(19) 0.0058(19)
C19 0.031(3) 0.021(3) 0.013(2) -0.0008(17) 0.0065(19) 0.007(2)
C20 0.023(2) 0.019(2) 0.015(2) 0.0036(18) 0.0024(18) 0.0014(18)
C21 0.034(3) 0.018(2) 0.016(2) 0.0057(18) 0.0039(19) 0.004(2)
C22 0.035(3) 0.021(2) 0.017(2) 0.0002(18) 0.0080(19) 0.002(2)
C23 0.022(2) 0.031(3) 0.016(2) 0.004(2) 0.0046(18) 0.007(2)
C24 0.026(3) 0.013(2) 0.025(2) 0.0050(18) 0.0071(19) 0.0070(18)
C25 0.025(3) 0.011(2) 0.021(2) 0.0047(18) 0.0020(18) 0.0031(17)
C26 0.037(3) 0.013(2) 0.025(3) 0.0032(19) 0.009(2) 0.008(2)
C27 0.034(3) 0.016(2) 0.027(3) 0.008(2) 0.009(2) 0.003(2)
C28 0.027(3) 0.011(2) 0.023(2) 0.0047(18) -0.0009(19) 0.0018(18)
C29 0.032(3) 0.020(2) 0.020(2) 0.0028(19) 0.002(2) 0.006(2)
C30 0.034(3) 0.017(2) 0.022(2) 0.0073(19) 0.005(2) 0.003(2)
C31 0.028(3) 0.011(2) 0.024(2) 0.0055(18) -0.0008(19) 0.0022(18)
C32 0.037(3) 0.018(2) 0.023(3) -0.003(2) 0.010(2) 0.003(2)
C33 0.033(3) 0.022(3) 0.023(2) -0.003(2) 0.011(2) 0.005(2)
C34 0.041(3) 0.019(3) 0.026(3) -0.003(2) 0.012(2) 0.000(2)
C35 0.042(3) 0.029(3) 0.024(3) -0.004(2) 0.017(2) 0.001(2)
C36 0.035(3) 0.022(3) 0.026(3) -0.009(2) 0.013(2) -0.001(2)
C37 0.050(4) 0.017(3) 0.043(3) -0.001(2) 0.021(3) 0.002(2)
C38 0.053(4) 0.023(3) 0.035(3) -0.002(2) 0.022(3) 0.004(3)
C39 0.037(3) 0.026(3) 0.029(3) -0.007(2) 0.010(2) 0.005(2)
C40 0.034(3) 0.020(3) 0.028(3) -0.006(2) 0.005(2) 0.007(2)
C41 0.020(2) 0.027(3) 0.027(3) 0.000(2) 0.0044(19) 0.0050(19)
C42 0.028(3) 0.025(3) 0.026(3) -0.002(2) 0.006(2) 0.005(2)
C43 0.023(3) 0.025(3) 0.029(3) 0.000(2) 0.005(2) 0.004(2)
C44 0.033(3) 0.030(3) 0.023(3) 0.001(2) 0.007(2) 0.010(2)
C45 0.029(3) 0.026(3) 0.028(3) -0.001(2) 0.004(2) 0.008(2)
C46 0.040(3) 0.032(3) 0.026(3) -0.006(2) 0.005(2) 0.010(2)
N1A 0.027(4) 0.031(5) 0.038(5) -0.007(4) 0.006(4) 0.002(4)
C2A 0.032(4) 0.022(4) 0.023(4) -0.003(4) 0.006(4) 0.013(3)
C3A 0.031(5) 0.031(4) 0.020(4) -0.002(3) 0.002(4) 0.021(4)
C4A 0.033(5) 0.031(4) 0.023(4) 0.000(4) 0.002(4) 0.022(4)
C5A 0.030(4) 0.027(4) 0.024(4) -0.001(4) 0.004(4) 0.015(3)
C6A 0.034(4) 0.026(4) 0.028(5) -0.001(4) 0.008(4) 0.015(4)
C7A 0.036(5) 0.025(4) 0.026(5) -0.002(4) 0.007(4) 0.008(4)
C8A 0.032(4) 0.035(4) 0.029(4) -0.003(4) 0.000(4) 0.015(4)
C9A 0.029(4) 0.035(4) 0.030(4) -0.010(4) 0.005(3) 0.007(3)
C10A 0.024(4) 0.036(4) 0.033(4) -0.006(4) 0.005(3) 0.007(4)
C11A 0.023(3) 0.036(4) 0.035(4) -0.012(4) 0.008(4) 0.006(3)
C12A 0.026(4) 0.036(5) 0.036(5) -0.007(4) 0.004(4) -0.001(4)
C13A 0.027(5) 0.034(5) 0.043(5) -0.003(4) 0.007(4) 0.008(4)
C14A 0.024(4) 0.035(5) 0.037(4) -0.003(4) 0.005(4) 0.005(4)
C15A 0.033(9) 0.030(9) 0.037(9) -0.009(8) 0.018(8) -0.005(8)

loop_
_atom_type_symbol
_atom_type_description
_atom_type_scat_dispersion_real
_atom_type_scat_dispersion_imag
_atom_type_scat_source
C C 0.0033 0.0016 'International Tables Vol C Tables 4.2.6.8 and 6.1.1.4'
H H 0.0000 0.0000 'International Tables Vol C Tables 4.2.6.8 and 6.1.1.4'
N N 0.0061 0.0033 'International Tables Vol C Tables 4.2.6.8 and 6.1.1.4'
O O 0.0106 0.0060 'International Tables Vol C Tables 4.2.6.8 and 6.1.1.4'
U U -9.6767 9.6646 'International Tables Vol C Tables 4.2.6.8 and 6.1.1.4'

loop_
_geom_angle_atom_site_label_1
_geom_angle_atom_site_label_2
_geom_angle_atom_site_label_3
_geom_angle
_geom_angle_site_symmetry_1
_geom_angle_site_symmetry_3
_geom_angle_publ_flag
O1 U1 U2 128.05(8) . . ?
O1 U1 O2 52.84(12) . . ?
O2 U1 U2 177.76(11) . . ?
O3 U1 U2 85.56(12) . . ?
O3 U1 O1 88.32(16) . . ?
O3 U1 O2 92.46(16) . . ?
O3 U1 O5 93.71(15) . . ?
O3 U1 O15 88.01(16) . 1_554 ?
O3 U1 O20 83.78(15) . 1_545 ?
O4 U1 U2 95.75(12) . . ?
O4 U1 O1 88.95(16) . . ?
O4 U1 O2 86.27(16) . . ?
O4 U1 O3 177.22(17) . . ?
O4 U1 O5 88.66(15) . . ?
O4 U1 O15 93.89(16) . 1_554 ?
O4 U1 O20 95.43(15) . 1_545 ?
O5 U1 U2 31.31(8) . . ?
O5 U1 O1 158.55(12) . . ?
O5 U1 O2 148.10(12) . . ?
O5 U1 O15 78.51(12) . 1_554 ?
O5 U1 O20 75.20(11) . 1_545 ?
O15 U1 U2 108.37(9) 1_554 . ?
O15 U1 O1 122.92(12) 1_554 . ?
O15 U1 O2 70.46(12) 1_554 . ?
O15 U1 O20 151.82(12) 1_554 1_545 ?
O20 U1 U2 44.23(8) 1_545 . ?
O20 U1 O1 83.82(12) 1_545 . ?
O20 U1 O2 136.64(12) 1_545 . ?
U3 U2 U1 67.453(9) . . ?
O5 U2 U1 31.14(8) . . ?
O5 U2 U3 37.17(8) . . ?
O5 U2 O13 157.53(12) . . ?
O5 U2 O19 119.38(12) . 1_545 ?
O5 U2 O20 70.11(10) . 1_545 ?
O6 U2 U1 88.49(12) . . ?
O6 U2 U3 98.60(12) . . ?
O6 U2 O5 88.10(15) . . ?
O6 U2 O8 95.79(15) . . ?
O6 U2 O13 87.50(17) . . ?
O6 U2 O19 86.78(16) . 1_545 ?
O6 U2 O20 96.05(15) . 1_545 ?
O7 U2 U1 93.19(12) . . ?
O7 U2 U3 87.09(12) . . ?
O7 U2 O5 96.17(15) . . ?
O7 U2 O6 174.28(17) . . ?
O7 U2 O8 89.10(14) . . ?
O7 U2 O13 89.95(17) . . ?
O7 U2 O19 87.81(15) . 1_545 ?
O7 U2 O20 81.90(14) . 1_545 ?
O8 U2 U1 104.17(8) . . ?
O8 U2 U3 36.97(8) . . ?
O8 U2 O5 73.24(10) . . ?
O8 U2 O13 85.30(12) . . ?
O8 U2 O19 167.27(12) . 1_545 ?
O8 U2 O20 140.94(11) . 1_545 ?
O13 U2 U1 170.04(10) . . ?
O13 U2 U3 122.19(10) . . ?
O13 U2 O19 82.35(13) . 1_545 ?
O13 U2 O20 132.28(12) . 1_545 ?
O19 U2 U1 88.33(9) 1_545 . ?
O19 U2 U3 154.90(9) 1_545 . ?
O19 U2 O20 50.58(11) 1_545 1_545 ?
O20 U2 U1 39.29(7) 1_545 . ?
O20 U2 U3 104.34(7) 1_545 . ?
U2 U3 U4 67.425(9) . . ?
O5 U3 U2 37.08(8) . . ?
O5 U3 U4 103.45(8) . . ?
O5 U3 O16 88.10(12) . 1_554 ?
O5 U3 O17 166.13(12) . . ?
O5 U3 O18 138.73(11) . . ?
O8 U3 U2 36.71(8) . . ?
O8 U3 U4 30.75(8) . . ?
O8 U3 O5 72.90(11) . . ?
O8 U3 O16 157.33(13) . 1_554 ?
O8 U3 O17 118.11(11) . . ?
O8 U3 O18 67.86(11) . . ?
O9 U3 U2 100.06(12) . . ?
O9 U3 U4 78.91(11) . . ?
O9 U3 O5 99.23(15) . . ?
O9 U3 O8 87.28(14) . . ?
O9 U3 O10 172.93(17) . . ?
O9 U3 O16 83.61(15) . 1_554 ?
O9 U3 O17 90.09(15) . . ?
O9 U3 O18 91.32(14) . . ?
O10 U3 U2 86.98(12) . . ?
O10 U3 U4 103.47(12) . . ?
O10 U3 O5 86.76(14) . . ?
O10 U3 O8 98.14(15) . . ?
O10 U3 O16 92.89(15) . 1_554 ?
O10 U3 O17 83.36(15) . . ?
O10 U3 O18 86.57(14) . . ?
O16 U3 U2 125.15(9) 1_554 . ?
O16 U3 U4 160.34(10) 1_554 . ?
O16 U3 O17 82.70(12) 1_554 . ?
O16 U3 O18 132.89(12) 1_554 . ?
O17 U3 U2 151.01(8) . . ?
O17 U3 U4 88.35(8) . . ?
O17 U3 O18 50.39(10) . . ?
O18 U3 U2 101.89(7) . . ?
O18 U3 U4 39.69(7) . . ?
O8 U4 U3 30.92(8) . . ?
O8 U4 O14 81.24(12) . . ?
O8 U4 O18 71.72(11) . . ?
O8 U4 O21 153.94(12) . . ?
O8 U4 O22 153.51(12) . . ?
O11 U4 U3 78.94(11) . . ?
O11 U4 O8 91.35(14) . . ?
O11 U4 O12 178.01(17) . . ?
O11 U4 O14 92.13(15) . . ?
O11 U4 O18 87.10(15) . . ?
O11 U4 O21 87.16(17) . . ?
O11 U4 O22 91.16(15) . . ?
O12 U4 U3 102.63(12) . . ?
O12 U4 O8 90.62(15) . . ?
O12 U4 O14 88.49(16) . . ?
O12 U4 O18 93.22(16) . . ?
O12 U4 O21 90.94(17) . . ?
O12 U4 O22 87.22(16) . . ?
O14 U4 U3 109.80(8) . . ?
O14 U4 O18 152.92(11) . . ?
O14 U4 O21 124.81(12) . . ?
O14 U4 O22 72.32(12) . . ?
O18 U4 U3 43.53(8) . . ?
O18 U4 O21 82.21(12) . . ?
O21 U4 U3 124.01(9) . . ?
O22 U4 U3 169.88(10) . . ?
O22 U4 O18 134.75(12) . . ?
O22 U4 O21 52.55(12) . . ?
C1 O1 U1 93.4(3) . . ?
C1 O2 U1 93.1(3) . . ?
U1 O5 U2 117.55(14) . . ?
U1 O5 U3 133.61(15) . . ?
U2 O5 U3 105.75(12) . . ?
U2 O8 U3 106.32(12) . . ?
U2 O8 U4 135.22(14) . . ?
U4 O8 U3 118.33(14) . . ?
C16 O13 U2 133.6(3) . . ?
C16 O14 U4 127.2(3) . . ?
C23 O15 U1 139.4(4) . 1_556 ?
C23 O16 U3 132.2(3) . 1_556 ?
C24 O17 U3 99.6(3) . . ?
U4 O18 U3 96.78(11) . . ?
C24 O18 U3 89.6(3) . . ?
C24 O18 U4 161.9(3) . . ?
C31 O19 U2 100.8(3) . 1_565 ?
U1 O20 U2 96.48(11) 1_565 1_565 ?
C31 O20 U1 156.2(3) . 1_565 ?
C31 O20 U2 87.4(3) . 1_565 ?
C32 O21 U4 93.0(3) . . ?
C32 O22 U4 94.5(3) . . ?
C43 N2 C44 119.8(4) . . ?
C43 N2 C46 120.8(5) . . ?
C44 N2 C46 119.4(5) . . ?
O1 C1 C2 117.3(14) . . ?
O1 C1 C2A 123.4(14) . . ?
O2 C1 O1 120.7(4) . . ?
O2 C1 C2 122.1(14) . . ?
O2 C1 C2A 115.9(14) . . ?
C12 N1 C15 120.6(12) . . ?
C13 N1 C12 121.2(8) . . ?
C13 N1 C15 118.1(12) . . ?
C3 C2 C1 120(2) . . ?
C3 C2 C7 120.5(6) . . ?
C7 C2 C1 119(2) . . ?
C2 C3 H3 119.7 . . ?
C2 C3 C4 120.5(13) . . ?
C4 C3 H3 119.7 . . ?
C3 C4 H4 119.7 . . ?
C3 C4 C5 120.6(12) . . ?
C5 C4 H4 119.7 . . ?
C4 C5 C8 119.1(9) . . ?
C6 C5 C4 119.3(6) . . ?
C6 C5 C8 121.6(9) . . ?
C5 C6 H6 119.6 . . ?
C5 C6 C7 120.8(12) . . ?
C7 C6 H6 119.6 . . ?
C2 C7 C6 118.2(13) . . ?
C2 C7 H7 120.9 . . ?
C6 C7 H7 120.9 . . ?
C5 C8 H8 115.8 . . ?
C9 C8 C5 128.4(9) . . ?
C9 C8 H8 115.8 . . ?
C8 C9 H9 118.5 . . ?
C8 C9 C10 123.1(9) . . ?
C10 C9 H9 118.5 . . ?
C11 C10 C9 123.4(8) . . ?
C14 C10 C9 118.9(9) . . ?
C14 C10 C11 117.6(8) . . ?
C10 C11 H11 120.2 . . ?
C12 C11 C10 119.6(9) . . ?
C12 C11 H11 120.2 . . ?
N1 C12 C11 120.7(10) . . ?
N1 C12 H12 119.7 . . ?
C11 C12 H12 119.7 . . ?
N1 C13 H13 119.9 . . ?
N1 C13 C14 120.2(9) . . ?
C14 C13 H13 119.9 . . ?
C10 C14 H14 119.7 . . ?
C13 C14 C10 120.5(10) . . ?
C13 C14 H14 119.7 . . ?
N1 C15 H15A 109.5 . . ?
N1 C15 H15B 109.5 . . ?
N1 C15 H15C 109.5 . . ?
H15A C15 H15B 109.5 . . ?
H15A C15 H15C 109.5 . . ?
H15B C15 H15C 109.5 . . ?
O13 C16 C17 114.8(5) . . ?
O14 C16 O13 124.3(4) . . ?
O14 C16 C17 120.8(5) . . ?
C18 C17 C16 119.1(4) . . ?
C22 C17 C16 119.4(4) . . ?
C22 C17 C18 121.3(4) . . ?
C17 C18 H18 120.8 . . ?
C19 C18 C17 118.5(4) . . ?
C19 C18 H18 120.8 . . ?
C18 C19 H19 119.8 . . ?
C18 C19 C20 120.4(4) . . ?
C20 C19 H19 119.8 . . ?
C19 C20 C21 120.6(4) . . ?
C19 C20 C23 121.4(4) . . ?
C21 C20 C23 117.9(4) . . ?
C20 C21 H21 120.5 . . ?
C22 C21 C20 119.0(5) . . ?
C22 C21 H21 120.5 . . ?
C17 C22 H22 120.0 . . ?
C21 C22 C17 120.0(4) . . ?
C21 C22 H22 120.0 . . ?
O15 C23 O16 124.2(5) . . ?
O15 C23 C20 117.3(4) . . ?
O16 C23 C20 118.5(5) . . ?
O17 C24 O18 120.0(4) . . ?
O17 C24 C25 119.2(4) . . ?
O18 C24 C25 120.8(4) . . ?
C26 C25 C24 119.4(4) . . ?
C26 C25 C30 120.1(4) . . ?
C30 C25 C24 120.1(4) . . ?
C25 C26 H26 119.9 . . ?
C27 C26 C25 120.2(5) . . ?
C27 C26 H26 119.9 . . ?
C26 C27 H27 120.1 . . ?
C26 C27 C28 119.8(5) . . ?
C28 C27 H27 120.1 . . ?
C27 C28 C31 122.2(4) . . ?
C29 C28 C27 119.6(4) . . ?
C29 C28 C31 117.9(4) . . ?
C28 C29 H29 119.8 . . ?
C30 C29 C28 120.5(5) . . ?
C30 C29 H29 119.8 . . ?
C25 C30 H30 120.3 . . ?
C29 C30 C25 119.4(5) . . ?
C29 C30 H30 120.3 . . ?
O19 C31 U2 54.5(2) . 1_565 ?
O19 C31 O20 120.6(4) . . ?
O19 C31 C28 119.3(4) . . ?
O20 C31 U2 66.5(2) . 1_565 ?
O20 C31 C28 120.1(4) . . ?
C28 C31 U2 168.1(4) . 1_565 ?
O21 C32 O22 119.9(5) . . ?
O21 C32 C33 121.1(5) . . ?
O22 C32 C33 119.1(5) . . ?
C34 C33 C32 119.6(5) . . ?
C38 C33 C32 121.4(5) . . ?
C38 C33 C34 119.1(5) . . ?
C33 C34 H34 119.6 . . ?
C35 C34 C33 120.8(5) . . ?
C35 C34 H34 119.6 . . ?
C34 C35 H35 120.0 . . ?
C34 C35 C36 120.0(5) . . ?
C36 C35 H35 120.0 . . ?
C35 C36 C39 121.7(5) . . ?
C37 C36 C35 118.4(5) . . ?
C37 C36 C39 120.0(5) . . ?
C36 C37 H37 119.4 . . ?
C36 C37 C38 121.1(6) . . ?
C38 C37 H37 119.4 . . ?
C33 C38 C37 120.6(6) . . ?
C33 C38 H38 119.7 . . ?
C37 C38 H38 119.7 . . ?
C36 C39 H39 116.6 . . ?
C40 C39 C36 126.8(6) . . ?
C40 C39 H39 116.6 . . ?
C39 C40 H40 118.0 . . ?
C39 C40 C41 124.1(5) . . ?
C41 C40 H40 118.0 . . ?
C42 C41 C40 124.6(5) . . ?
C42 C41 C45 116.7(5) . . ?
C45 C41 C40 118.7(5) . . ?
C41 C42 H42 119.6 . . ?
C43 C42 C41 120.7(5) . . ?
C43 C42 H42 119.6 . . ?
N2 C43 C42 121.1(5) . . ?
N2 C43 H43 119.4 . . ?
C42 C43 H43 119.4 . . ?
N2 C44 H44 119.4 . . ?
N2 C44 C45 121.1(5) . . ?
C45 C44 H44 119.4 . . ?
C41 C45 H45 119.9 . . ?
C44 C45 C41 120.3(5) . . ?
C44 C45 H45 119.9 . . ?
N2 C46 H46A 109.5 . . ?
N2 C46 H46B 109.5 . . ?
N2 C46 H46C 109.5 . . ?
H46A C46 H46B 109.5 . . ?
H46A C46 H46C 109.5 . . ?
H46B C46 H46C 109.5 . . ?
C12A N1A C15A 121.5(13) . . ?
C13A N1A C12A 121.2(8) . . ?
C13A N1A C15A 117.3(13) . . ?
C3A C2A C1 121(2) . . ?
C3A C2A C7A 120.0(6) . . ?
C7A C2A C1 119(2) . . ?
C2A C3A H3A 119.6 . . ?
C2A C3A C4A 120.8(13) . . ?
C4A C3A H3A 119.6 . . ?
C3A C4A H4A 119.6 . . ?
C3A C4A C5A 120.7(12) . . ?
C5A C4A H4A 119.6 . . ?
C4A C5A C8A 120.0(9) . . ?
C6A C5A C4A 118.9(6) . . ?
C6A C5A C8A 120.9(9) . . ?
C5A C6A H6A 119.5 . . ?
C5A C6A C7A 121.0(12) . . ?
C7A C6A H6A 119.5 . . ?
C2A C7A C6A 118.4(14) . . ?
C2A C7A H7A 120.8 . . ?
C6A C7A H7A 120.8 . . ?
C5A C8A H8A 116.3 . . ?
C9A C8A C5A 127.3(9) . . ?
C9A C8A H8A 116.3 . . ?
C8A C9A H9A 118.0 . . ?
C8A C9A C10A 124.0(9) . . ?
C10A C9A H9A 118.0 . . ?
C11A C10A C9A 123.8(8) . . ?
C14A C10A C9A 118.8(9) . . ?
C14A C10A C11A 117.4(8) . . ?
C10A C11A H11A 120.2 . . ?
C12A C11A C10A 119.5(10) . . ?
C12A C11A H11A 120.2 . . ?
N1A C12A C11A 120.8(10) . . ?
N1A C12A H12A 119.6 . . ?
C11A C12A H12A 119.6 . . ?
N1A C13A H13A 119.9 . . ?
N1A C13A C14A 120.3(10) . . ?
C14A C13A H13A 119.9 . . ?
C10A C14A H14A 119.7 . . ?
C13A C14A C10A 120.6(10) . . ?
C13A C14A H14A 119.7 . . ?
N1A C15A H15D 109.5 . . ?
N1A C15A H15E 109.5 . . ?
N1A C15A H15F 109.5 . . ?
H15D C15A H15E 109.5 . . ?
H15D C15A H15F 109.5 . . ?
H15E C15A H15F 109.5 . . ?

loop_
_geom_bond_atom_site_label_1
_geom_bond_atom_site_label_2
_geom_bond_distance
_geom_bond_site_symmetry_2
_geom_bond_publ_flag
U1 U2 3.8426(5) . ?
U1 O1 2.472(4) . ?
U1 O2 2.478(4) . ?
U1 O3 1.765(4) . ?
U1 O4 1.763(4) . ?
U1 O5 2.242(3) . ?
U1 O15 2.355(3) 1_554 ?
U1 O20 2.449(3) 1_545 ?
U2 U3 3.5951(4) . ?
U2 O5 2.252(3) . ?
U2 O6 1.793(4) . ?
U2 O7 1.784(4) . ?
U2 O8 2.239(3) . ?
U2 O13 2.334(3) . ?
U2 O19 2.436(4) 1_545 ?
U2 O20 2.698(3) 1_545 ?
U3 U4 3.8589(5) . ?
U3 O5 2.257(3) . ?
U3 O8 2.253(3) . ?
U3 O9 1.780(4) . ?
U3 O10 1.781(4) . ?
U3 O16 2.379(3) 1_554 ?
U3 O17 2.469(3) . ?
U3 O18 2.677(3) . ?
U4 O8 2.241(3) . ?
U4 O11 1.765(4) . ?
U4 O12 1.778(4) . ?
U4 O14 2.363(3) . ?
U4 O18 2.482(3) . ?
U4 O21 2.498(4) . ?
U4 O22 2.455(4) . ?
O1 C1 1.268(6) . ?
O2 C1 1.267(6) . ?
O13 C16 1.274(7) . ?
O14 C16 1.253(6) . ?
O15 C23 1.258(6) . ?
O16 C23 1.263(6) . ?
O17 C24 1.265(6) . ?
O18 C24 1.274(6) . ?
O19 C31 1.248(6) . ?
O20 C31 1.292(6) . ?
O21 C32 1.258(6) . ?
O22 C32 1.276(6) . ?
N2 C43 1.347(7) . ?
N2 C44 1.354(7) . ?
N2 C46 1.480(6) . ?
C1 C2 1.506(8) . ?
C1 C2A 1.513(8) . ?
N1 C12 1.365(12) . ?
N1 C13 1.330(13) . ?
N1 C15 1.487(8) . ?
C2 C3 1.37(3) . ?
C2 C7 1.41(3) . ?
C3 H3 0.9500 . ?
C3 C4 1.381(19) . ?
C4 H4 0.9500 . ?
C4 C5 1.390(12) . ?
C5 C6 1.382(14) . ?
C5 C8 1.478(9) . ?
C6 H6 0.9500 . ?
C6 C7 1.415(19) . ?
C7 H7 0.9500 . ?
C8 H8 0.9500 . ?
C8 C9 1.324(11) . ?
C9 H9 0.9500 . ?
C9 C10 1.472(11) . ?
C10 C11 1.403(12) . ?
C10 C14 1.401(12) . ?
C11 H11 0.9500 . ?
C11 C12 1.375(13) . ?
C12 H12 0.9500 . ?
C13 H13 0.9500 . ?
C13 C14 1.385(13) . ?
C14 H14 0.9500 . ?
C15 H15A 0.9800 . ?
C15 H15B 0.9800 . ?
C15 H15C 0.9800 . ?
C16 C17 1.485(6) . ?
C17 C18 1.394(7) . ?
C17 C22 1.389(7) . ?
C18 H18 0.9500 . ?
C18 C19 1.390(7) . ?
C19 H19 0.9500 . ?
C19 C20 1.394(7) . ?
C20 C21 1.396(7) . ?
C20 C23 1.490(6) . ?
C21 H21 0.9500 . ?
C21 C22 1.389(7) . ?
C22 H22 0.9500 . ?
C24 C25 1.484(6) . ?
C25 C26 1.391(7) . ?
C25 C30 1.399(7) . ?
C26 H26 0.9500 . ?
C26 C27 1.375(7) . ?
C27 H27 0.9500 . ?
C27 C28 1.400(7) . ?
C28 C29 1.396(7) . ?
C28 C31 1.486(6) . ?
C29 H29 0.9500 . ?
C29 C30 1.375(7) . ?
C30 H30 0.9500 . ?
C32 C33 1.493(7) . ?
C33 C34 1.392(7) . ?
C33 C38 1.377(8) . ?
C34 H34 0.9500 . ?
C34 C35 1.392(7) . ?
C35 H35 0.9500 . ?
C35 C36 1.410(8) . ?
C36 C37 1.383(8) . ?
C36 C39 1.470(7) . ?
C37 H37 0.9500 . ?
C37 C38 1.393(7) . ?
C38 H38 0.9500 . ?
C39 H39 0.9500 . ?
C39 C40 1.332(8) . ?
C40 H40 0.9500 . ?
C40 C41 1.465(7) . ?
C41 C42 1.398(8) . ?
C41 C45 1.407(8) . ?
C42 H42 0.9500 . ?
C42 C43 1.371(7) . ?
C43 H43 0.9500 . ?
C44 H44 0.9500 . ?
C44 C45 1.372(7) . ?
C45 H45 0.9500 . ?
C46 H46A 0.9800 . ?
C46 H46B 0.9800 . ?
C46 H46C 0.9800 . ?
N1A C12A 1.360(13) . ?
N1A C13A 1.331(13) . ?
N1A C15A 1.488(9) . ?
C2A C3A 1.37(3) . ?
C2A C7A 1.41(3) . ?
C3A H3A 0.9500 . ?
C3A C4A 1.386(19) . ?
C4A H4A 0.9500 . ?
C4A C5A 1.390(12) . ?
C5A C6A 1.381(14) . ?
C5A C8A 1.484(9) . ?
C6A H6A 0.9500 . ?
C6A C7A 1.413(19) . ?
C7A H7A 0.9500 . ?
C8A H8A 0.9500 . ?
C8A C9A 1.329(11) . ?
C9A H9A 0.9500 . ?
C9A C10A 1.469(11) . ?
C10A C11A 1.405(13) . ?
C10A C14A 1.403(12) . ?
C11A H11A 0.9500 . ?
C11A C12A 1.378(13) . ?
C12A H12A 0.9500 . ?
C13A H13A 0.9500 . ?
C13A C14A 1.381(13) . ?
C14A H14A 0.9500 . ?
C15A H15D 0.9800 . ?
C15A H15E 0.9800 . ?
C15A H15F 0.9800 . ?

loop_
_geom_torsion_atom_site_label_1
_geom_torsion_atom_site_label_2
_geom_torsion_atom_site_label_3
_geom_torsion_atom_site_label_4
_geom_torsion
_geom_torsion_site_symmetry_1
_geom_torsion_site_symmetry_2
_geom_torsion_site_symmetry_3
_geom_torsion_site_symmetry_4
_geom_torsion_publ_flag
U1 O1 C1 O2 -1.3(6) . . . . ?
U1 O1 C1 C2 178.2(18) . . . . ?
U1 O1 C1 C2A 179(2) . . . . ?
U1 O2 C1 O1 1.3(6) . . . . ?
U1 O2 C1 C2 -178.1(19) . . . . ?
U1 O2 C1 C2A -178.7(19) . . . . ?
U1 O15 C23 O16 -39.5(8) 1_556 . . . ?
U1 O15 C23 C20 139.5(4) 1_556 . . . ?
U1 O20 C31 U2 -100.2(8) 1_565 . . 1_565 ?
U1 O20 C31 O19 -108.0(8) 1_565 . . . ?
U1 O20 C31 C28 68.8(10) 1_565 . . . ?
U2 O13 C16 O14 -15.1(9) . . . . ?
U2 O13 C16 C17 168.0(4) . . . . ?
U2 O19 C31 O20 8.9(5) 1_565 . . . ?
U2 O19 C31 C28 -168.0(4) 1_565 . . . ?
U2 O20 C31 O19 -7.9(5) 1_565 . . . ?
U2 O20 C31 C28 169.0(4) 1_565 . . . ?
U3 O16 C23 O15 -14.3(8) 1_556 . . . ?
U3 O16 C23 C20 166.6(3) 1_556 . . . ?
U3 O17 C24 O18 -6.1(5) . . . . ?
U3 O17 C24 C25 174.9(4) . . . . ?
U3 O18 C24 O17 5.5(5) . . . . ?
U3 O18 C24 C25 -175.5(4) . . . . ?
U4 O14 C16 O13 -52.5(7) . . . . ?
U4 O14 C16 C17 124.2(4) . . . . ?
U4 O18 C24 O17 -105.5(10) . . . . ?
U4 O18 C24 C25 73.5(12) . . . . ?
U4 O21 C32 O22 2.3(6) . . . . ?
U4 O21 C32 C33 -177.0(5) . . . . ?
U4 O22 C32 O21 -2.3(6) . . . . ?
U4 O22 C32 C33 177.0(4) . . . . ?
O1 C1 C2 C3 15(4) . . . . ?
O1 C1 C2 C7 -167(2) . . . . ?
O1 C1 C2A C3A -177(2) . . . . ?
O1 C1 C2A C7A 2(4) . . . . ?
O2 C1 C2 C3 -166(2) . . . . ?
O2 C1 C2 C7 12(4) . . . . ?
O2 C1 C2A C3A 3(4) . . . . ?
O2 C1 C2A C7A -178(2) . . . . ?
O13 C16 C17 C18 152.4(5) . . . . ?
O13 C16 C17 C22 -22.3(7) . . . . ?
O14 C16 C17 C18 -24.5(8) . . . . ?
O14 C16 C17 C22 160.8(5) . . . . ?
O17 C24 C25 C26 -8.2(7) . . . . ?
O17 C24 C25 C30 165.5(5) . . . . ?
O18 C24 C25 C26 172.8(5) . . . . ?
O18 C24 C25 C30 -13.5(7) . . . . ?
O21 C32 C33 C34 177.6(6) . . . . ?
O21 C32 C33 C38 -2.1(9) . . . . ?
O22 C32 C33 C34 -1.7(8) . . . . ?
O22 C32 C33 C38 178.6(6) . . . . ?
N2 C44 C45 C41 1.2(8) . . . . ?
C1 C2 C3 C4 -178(2) . . . . ?
C1 C2 C7 C6 -179(2) . . . . ?
C1 C2A C3A C4A 179(2) . . . . ?
C1 C2A C7A C6A 178(2) . . . . ?
N1 C13 C14 C10 0.1(18) . . . . ?
C2 C3 C4 C5 -5(3) . . . . ?
C3 C2 C7 C6 -1(4) . . . . ?
C3 C4 C5 C6 3(3) . . . . ?
C3 C4 C5 C8 -178.0(16) . . . . ?
C4 C5 C6 C7 0(2) . . . . ?
C4 C5 C8 C9 -178.9(16) . . . . ?
C5 C6 C7 C2 -1(3) . . . . ?
C5 C8 C9 C10 -174.7(13) . . . . ?
C6 C5 C8 C9 0(2) . . . . ?
C7 C2 C3 C4 4(4) . . . . ?
C8 C5 C6 C7 -179.2(14) . . . . ?
C8 C9 C10 C11 -3.3(19) . . . . ?
C8 C9 C10 C14 175.7(12) . . . . ?
C9 C10 C11 C12 175.4(12) . . . . ?
C9 C10 C14 C13 -175.8(11) . . . . ?
C10 C11 C12 N1 0.7(19) . . . . ?
C11 C10 C14 C13 3.3(17) . . . . ?
C12 N1 C13 C14 -3(2) . . . . ?
C13 N1 C12 C11 3(2) . . . . ?
C14 C10 C11 C12 -3.7(18) . . . . ?
C15 N1 C12 C11 -178(2) . . . . ?
C15 N1 C13 C14 178(2) . . . . ?
C16 C17 C18 C19 -168.7(5) . . . . ?
C16 C17 C22 C21 171.9(5) . . . . ?
C17 C18 C19 C20 -4.0(8) . . . . ?
C18 C17 C22 C21 -2.7(8) . . . . ?
C18 C19 C20 C21 -1.1(8) . . . . ?
C18 C19 C20 C23 174.7(5) . . . . ?
C19 C20 C21 C22 4.3(8) . . . . ?
C19 C20 C23 O15 157.5(5) . . . . ?
C19 C20 C23 O16 -23.4(7) . . . . ?
C20 C21 C22 C17 -2.5(8) . . . . ?
C21 C20 C23 O15 -26.6(7) . . . . ?
C21 C20 C23 O16 152.5(5) . . . . ?
C22 C17 C18 C19 5.9(8) . . . . ?
C23 C20 C21 C22 -171.6(5) . . . . ?
C24 C25 C26 C27 169.5(5) . . . . ?
C24 C25 C30 C29 -168.0(5) . . . . ?
C25 C26 C27 C28 -1.3(8) . . . . ?
C26 C25 C30 C29 5.7(8) . . . . ?
C26 C27 C28 C29 5.3(8) . . . . ?
C26 C27 C28 C31 -167.7(5) . . . . ?
C27 C28 C29 C30 -3.9(8) . . . . ?
C27 C28 C31 U2 119.0(16) . . . 1_565 ?
C27 C28 C31 O19 174.6(5) . . . . ?
C27 C28 C31 O20 -2.3(8) . . . . ?
C28 C29 C30 C25 -1.6(8) . . . . ?
C29 C28 C31 U2 -54.1(18) . . . 1_565 ?
C29 C28 C31 O19 1.5(7) . . . . ?
C29 C28 C31 O20 -175.4(5) . . . . ?
C30 C25 C26 C27 -4.2(8) . . . . ?
C31 C28 C29 C30 169.4(5) . . . . ?
C32 C33 C34 C35 -179.2(5) . . . . ?
C32 C33 C38 C37 179.9(6) . . . . ?
C33 C34 C35 C36 -1.5(9) . . . . ?
C34 C33 C38 C37 0.2(10) . . . . ?
C34 C35 C36 C37 1.8(9) . . . . ?
C34 C35 C36 C39 -177.8(6) . . . . ?
C35 C36 C37 C38 -1.1(10) . . . . ?
C35 C36 C39 C40 -6.8(10) . . . . ?
C36 C37 C38 C33 0.1(11) . . . . ?
C36 C39 C40 C41 172.1(5) . . . . ?
C37 C36 C39 C40 173.6(6) . . . . ?
C38 C33 C34 C35 0.5(9) . . . . ?
C39 C36 C37 C38 178.6(6) . . . . ?
C39 C40 C41 C42 21.0(9) . . . . ?
C39 C40 C41 C45 -157.4(6) . . . . ?
C40 C41 C42 C43 -174.5(5) . . . . ?
C40 C41 C45 C44 174.2(5) . . . . ?
C41 C42 C43 N2 -0.3(8) . . . . ?
C42 C41 C45 C44 -4.4(8) . . . . ?
C43 N2 C44 C45 2.6(8) . . . . ?
C44 N2 C43 C42 -3.1(8) . . . . ?
C45 C41 C42 C43 4.0(8) . . . . ?
C46 N2 C43 C42 178.3(5) . . . . ?
C46 N2 C44 C45 -178.7(5) . . . . ?
N1A C13A C14A C10A 3(2) . . . . ?
C2A C3A C4A C5A 1(3) . . . . ?
C3A C2A C7A C6A -3(5) . . . . ?
C3A C4A C5A C6A 1(3) . . . . ?
C3A C4A C5A C8A 176.4(15) . . . . ?
C4A C5A C6A C7A -4(3) . . . . ?
C4A C5A C8A C9A 171.4(16) . . . . ?
C5A C6A C7A C2A 5(3) . . . . ?
C5A C8A C9A C10A 175.9(14) . . . . ?
C6A C5A C8A C9A -13(3) . . . . ?
C7A C2A C3A C4A 0(4) . . . . ?
C8A C5A C6A C7A -179.4(17) . . . . ?
C8A C9A C10A C11A 16(2) . . . . ?
C8A C9A C10A C14A -164.1(13) . . . . ?
C9A C10A C11A C12A -177.2(12) . . . . ?
C9A C10A C14A C13A 176.5(12) . . . . ?
C10A C11A C12A N1A -2(2) . . . . ?
C11A C10A C14A C13A -4.0(18) . . . . ?
C12A N1A C13A C14A -1(2) . . . . ?
C13A N1A C12A C11A 1(3) . . . . ?
C14A C10A C11A C12A 3.2(19) . . . . ?
C15A N1A C12A C11A 179(2) . . . . ?
C15A N1A C13A C14A 180(2) . . . . ?

loop_
_twin_individual_id
_twin_individual_mass_fraction_refined
1 0.73094
2 0.26906
